data_1575694
loop_
_publ_author_name
'Kato, Tomoki'
'Imoto, Daiki'
'Yagi, Akiko'
'Itami, Kenichiro'

_publ_section_title
;
 Making non-emissive [6]cycloparaphenylene fluorescent by simple multiple
 methyl substitution.
;
_journal_issue 40
_journal_name_full 'Chemical science'
_journal_page_first 18952
_journal_page_last 18958
_journal_paper_doi 10.1039/d5sc04694g
_journal_volume 16
_journal_year 2025
_chemical_formula_moiety 'C24 H24'
_chemical_formula_sum 'C24 H24'
_chemical_formula_weight 312.43
_space_group_crystal_system orthorhombic
_space_group_IT_number 36
_space_group_name_Hall 'C 2c -2'
_space_group_name_H-M_alt 'C m c 21'
_atom_sites_solution_hydrogens geom
_atom_sites_solution_primary dual
_audit_creation_date 2024-12-13
_audit_creation_method
;
Olex2 1.5
(compiled 2024.01.12 svn.r2f8d729c for OlexSys, GUI svn.r6928)
;
_audit_update_record
;
2025-01-06 deposited with the CCDC.	2025-09-11 downloaded from the CCDC.
;
_cell_angle_alpha 90
_cell_angle_beta 90
_cell_angle_gamma 90
_cell_formula_units_Z 8
_cell_length_a 23.9328(10)
_cell_length_b 7.6621(3)
_cell_length_c 19.9111(8)
_cell_measurement_reflns_used 7916
_cell_measurement_temperature 123(2)
_cell_measurement_theta_max 31.3290
_cell_measurement_theta_min 2.7440
_cell_volume 3651.2(3)
_computing_cell_refinement 'CrysAlisPro 1.171.40.82a (Rigaku OD, 2020)'
_computing_data_collection 'CrysAlisPro 1.171.40.82a (Rigaku OD, 2020)'
_computing_data_reduction 'CrysAlisPro 1.171.40.82a (Rigaku OD, 2020)'
_computing_molecular_graphics 'Olex2 1.5 (Dolomanov et al., 2009)'
_computing_publication_material 'Olex2 1.5 (Dolomanov et al., 2009)'
_computing_structure_refinement 'SHELXL 2019/2 (Sheldrick, 2015)'
_computing_structure_solution 'SHELXT 2018/2 (Sheldrick, 2018)'
_diffrn_ambient_temperature 123(2)
_diffrn_detector 'Hybrid Pixel Array Detector'
_diffrn_detector_area_resol_mean 10.0000
_diffrn_measured_fraction_theta_full 0.995
_diffrn_measured_fraction_theta_max 0.892
_diffrn_measurement_details
;
List of Runs (angles in degrees, time in seconds):

  # Type    Start    End  Width  t~exp~   \w     \q     \k     \f   Frames
#--------------------------------------------------------------------------
  1  \w    -82.00 -56.00   0.50  481.03    --    1.50  45.00  30.00   52
  2  \w    -39.00 -13.00   0.50  481.03    --    1.50  45.00  30.00   52
  3  \w    -80.00 -43.00   0.50  481.03    --    1.50  45.00 150.00   74
  4  \w     64.00  89.00   0.50  481.03    --    1.50  45.00 150.00   50
  5  \w    -85.00 -13.00   0.50  481.03    --    1.50  45.00   0.00  144
;
_diffrn_measurement_device 'four-circle diffractometer'
_diffrn_measurement_device_type 'XtaLAB AFC10 (RCD3): fixed-chi single'
_diffrn_measurement_method '\w scans'
_diffrn_orient_matrix_type 'CrysAlisPro convention (1999,Acta A55,543-557)'
_diffrn_orient_matrix_UB_11 0.0244644000
_diffrn_orient_matrix_UB_12 -0.0140765000
_diffrn_orient_matrix_UB_13 0.0194099000
_diffrn_orient_matrix_UB_21 0.0163404000
_diffrn_orient_matrix_UB_22 0.0010405000
_diffrn_orient_matrix_UB_23 -0.0296891000
_diffrn_orient_matrix_UB_31 0.0035901000
_diffrn_orient_matrix_UB_32 0.0914795000
_diffrn_orient_matrix_UB_33 0.0033234000
_diffrn_radiation_monochromator mirror
_diffrn_radiation_probe x-ray
_diffrn_radiation_type 'Mo K\a'
_diffrn_radiation_wavelength 0.71073
_diffrn_reflns_av_R_equivalents 0.0234
_diffrn_reflns_av_unetI/netI 0.0265
_diffrn_reflns_Laue_measured_fraction_full 0.995
_diffrn_reflns_Laue_measured_fraction_max 0.892
_diffrn_reflns_limit_h_max 34
_diffrn_reflns_limit_h_min -34
_diffrn_reflns_limit_k_max 9
_diffrn_reflns_limit_k_min -11
_diffrn_reflns_limit_l_max 27
_diffrn_reflns_limit_l_min -28
_diffrn_reflns_number 14589
_diffrn_reflns_point_group_measured_fraction_full 0.965
_diffrn_reflns_point_group_measured_fraction_max 0.814
_diffrn_reflns_theta_full 25.000
_diffrn_reflns_theta_max 31.070
_diffrn_reflns_theta_min 2.791
_diffrn_source 'Rotating-anode X-ray tube'
_diffrn_source_type 'Rigaku (Mo) X-ray Source'
_exptl_absorpt_coefficient_mu 0.064
_exptl_absorpt_correction_T_max 1.00000
_exptl_absorpt_correction_T_min 0.89586
_exptl_absorpt_correction_type multi-scan
_exptl_absorpt_process_details
;
CrysAlisPro 1.171.40.82a (Rigaku Oxford Diffraction, 2020)
Empirical absorption correction using spherical harmonics,
implemented in SCALE3 ABSPACK scaling algorithm.
;
_exptl_crystal_colour 'clear light colourless'
_exptl_crystal_colour_lustre clear
_exptl_crystal_colour_modifier light
_exptl_crystal_colour_primary colourless
_exptl_crystal_density_diffrn 1.137
_exptl_crystal_description hexagonal
_exptl_crystal_F_000 1344
_exptl_crystal_size_max 0.1
_exptl_crystal_size_mid 0.1
_exptl_crystal_size_min 0.01
_refine_diff_density_max 0.368
_refine_diff_density_min -0.217
_refine_diff_density_rms 0.048
_refine_ls_abs_structure_details
;
 Flack x determined using 1928 quotients [(I+)-(I-)]/[(I+)+(I-)]
 (Parsons, Flack and Wagner, Acta Cryst. B69 (2013) 249-259).
;
_refine_ls_abs_structure_Flack -2.7(10)
_refine_ls_extinction_method none
_refine_ls_goodness_of_fit_ref 1.056
_refine_ls_hydrogen_treatment constr
_refine_ls_matrix_type full
_refine_ls_number_parameters 223
_refine_ls_number_reflns 4873
_refine_ls_number_restraints 1
_refine_ls_restrained_S_all 1.056
_refine_ls_R_factor_all 0.0418
_refine_ls_R_factor_gt 0.0395
_refine_ls_shift/su_max 0.000
_refine_ls_shift/su_mean 0.000
_refine_ls_structure_factor_coef Fsqd
_refine_ls_weighting_details 'w=1/[\s^2^(Fo^2^)+(0.0737P)^2^+0.8124P] where P=(Fo^2^+2Fc^2^)/3'
_refine_ls_weighting_scheme calc
_refine_ls_wR_factor_gt 0.1055
_refine_ls_wR_factor_ref 0.1070
_reflns_Friedel_coverage 0.776
_reflns_Friedel_fraction_full 0.933
_reflns_Friedel_fraction_max 0.732
_reflns_number_gt 4609
_reflns_number_total 4873
_reflns_threshold_expression 'I > 2\s(I)'
_cod_data_source_file d5sc04694g2.cif
_cod_data_source_block ktm354a_in-isomer_thf-etoh_xray
_cod_depositor_comments 'Adding full bibliography for 1575694.cif.'
_cod_database_code 1575694
_shelx_shelxl_version_number 2019/2
_chemical_oxdiff_formula 'C H O'
_shelx_space_group_comment
;
The symmetry employed for this shelxl refinement is uniquely defined
by the following loop, which should always be used as a source of
symmetry information in preference to the above space-group names.
They are only intended as comments.
;
_shelx_estimated_absorpt_t_max 0.999
_shelx_estimated_absorpt_t_min 0.994
_reflns_odcompleteness_completeness 99.34
_reflns_odcompleteness_iscentric 1
_reflns_odcompleteness_theta 26.32
_olex2_refinement_description
;
1. Fixed Uiso
 At 1.2 times of:
  All C(H) groups
 At 1.5 times of:
  All C(H,H,H) groups
2.a Aromatic/amide H refined with riding coordinates:
 C9(H9), C10(H10), C15(H15), C1(H1), C14(H14), C21(H21)
2.b Idealised Me refined as rotating group:
 C20(H20A,H20B,H20C), C24(H24A,H24B,H24C), C19(H19A,H19B,H19C), C12(H12A,H12B,
 H12C), C11(H11A,H11B,H11C), C4(H4A,H4B,H4C)
;
_olex2_exptl_crystal_mounting_method loop
_olex2_submission_special_instructions 'No special instructions were received'
_oxdiff_exptl_absorpt_empirical_details
;
Empirical correction (ABSPACK) includes:
- Absorption correction using spherical harmonics
- Frame scaling
;
_oxdiff_exptl_absorpt_empirical_full_max 1.134
_oxdiff_exptl_absorpt_empirical_full_min 0.851

loop_
_space_group_symop_operation_xyz
'x, y, z'
'-x, -y, z+1/2'
'x, -y, z+1/2'
'-x, y, z'
'x+1/2, y+1/2, z'
'-x+1/2, -y+1/2, z+1/2'
'x+1/2, -y+1/2, z+1/2'
'-x+1/2, y+1/2, z'

loop_
_atom_site_label
_atom_site_type_symbol
_atom_site_fract_x
_atom_site_fract_y
_atom_site_fract_z
_atom_site_U_iso_or_equiv
_atom_site_adp_type
_atom_site_occupancy
_atom_site_site_symmetry_order
_atom_site_calc_flag
_atom_site_refinement_flags_posn
_atom_site_refinement_flags_adp
_atom_site_refinement_flags_occupancy
_atom_site_disorder_assembly
_atom_site_disorder_group
C18 C 0.31648(6) 0.2771(2) 0.59653(8) 0.0168(3) Uani 1 1 d . . . . .
C23 C 0.47045(6) 0.69548(18) 0.64934(8) 0.0154(3) Uani 1 1 d . . . . .
C17 C 0.34837(6) 0.37158(19) 0.64343(8) 0.0164(3) Uani 1 1 d . . . . .
C9 C 0.35881(7) 0.0401(2) 0.48815(8) 0.0201(3) Uani 1 1 d . . . . .
H9 H 0.361494 -0.003289 0.532726 0.024 Uiso 1 1 calc R U . . .
C22 C 0.44091(6) 0.53638(19) 0.65213(8) 0.0158(3) Uani 1 1 d . . . . .
C8 C 0.32261(7) 0.1792(2) 0.47380(8) 0.0170(3) Uani 1 1 d . . . . .
C10 C 0.39069(7) -0.0342(2) 0.43750(9) 0.0200(3) Uani 1 1 d . . . . .
H10 H 0.415610 -0.126948 0.447728 0.024 Uiso 1 1 calc R U . . .
C16 C 0.38490(6) 0.5044(2) 0.62117(8) 0.0165(3) Uani 1 1 d . . . . .
C13 C 0.32130(7) 0.3159(2) 0.52754(8) 0.0170(3) Uani 1 1 d . . . . .
C20 C 0.34586(8) 0.3218(2) 0.71680(8) 0.0214(3) Uani 1 1 d . . . . .
H20A H 0.307242 0.330953 0.732778 0.032 Uiso 1 1 calc R U . . .
H20B H 0.369715 0.400653 0.742870 0.032 Uiso 1 1 calc R U . . .
H20C H 0.358997 0.201517 0.722334 0.032 Uiso 1 1 calc R U . . .
C6 C 0.33963(7) 0.1290(2) 0.35491(8) 0.0166(3) Uani 1 1 d . . . . .
C5 C 0.38637(7) 0.02659(19) 0.37143(8) 0.0167(3) Uani 1 1 d . . . . .
C24 C 0.43992(7) 0.8674(2) 0.64320(9) 0.0199(3) Uani 1 1 d . . . . .
H24A H 0.448612 0.940810 0.682138 0.030 Uiso 1 1 calc R U . . .
H24B H 0.399572 0.846044 0.641450 0.030 Uiso 1 1 calc R U . . .
H24C H 0.451768 0.926971 0.602031 0.030 Uiso 1 1 calc R U . . .
C15 C 0.37797(7) 0.5669(2) 0.55545(8) 0.0200(3) Uani 1 1 d . . . . .
H15 H 0.395066 0.673563 0.542481 0.024 Uiso 1 1 calc R U . . .
C2 C 0.44083(6) 0.0217(2) 0.33450(8) 0.0173(3) Uani 1 1 d . . . . .
C1 C 0.47089(7) -0.1344(2) 0.32782(8) 0.0186(3) Uani 1 1 d . . . . .
H1 H 0.451305 -0.241613 0.323244 0.022 Uiso 1 1 calc R U . . .
C14 C 0.34652(7) 0.4745(2) 0.50950(9) 0.0200(3) Uani 1 1 d . . . . .
H14 H 0.341889 0.518640 0.465262 0.024 Uiso 1 1 calc R U . . .
C19 C 0.28066(8) 0.1261(2) 0.61923(9) 0.0238(3) Uani 1 1 d . . . . .
H19A H 0.304051 0.039548 0.642089 0.036 Uiso 1 1 calc R U . . .
H19B H 0.262766 0.072190 0.580123 0.036 Uiso 1 1 calc R U . . .
H19C H 0.251899 0.168548 0.650226 0.036 Uiso 1 1 calc R U . . .
C21 C 0.47119(7) 0.3847(2) 0.66743(8) 0.0187(3) Uani 1 1 d . . . . .
H21 H 0.451671 0.280228 0.677956 0.022 Uiso 1 1 calc R U . . .
C7 C 0.30795(7) 0.2080(2) 0.40631(8) 0.0169(3) Uani 1 1 d . . . . .
C3 C 0.47064(7) 0.1807(2) 0.32845(8) 0.0180(3) Uani 1 1 d . . . . .
C12 C 0.26169(8) 0.3336(2) 0.38886(9) 0.0233(3) Uani 1 1 d . . . . .
H12A H 0.244182 0.376275 0.430207 0.035 Uiso 1 1 calc R U . . .
H12B H 0.233657 0.273821 0.361320 0.035 Uiso 1 1 calc R U . . .
H12C H 0.277155 0.432335 0.363695 0.035 Uiso 1 1 calc R U . . .
C11 C 0.32566(8) 0.1649(2) 0.28242(8) 0.0234(3) Uani 1 1 d . . . . .
H11A H 0.357146 0.129990 0.253960 0.035 Uiso 1 1 calc R U . . .
H11B H 0.318379 0.289796 0.276476 0.035 Uiso 1 1 calc R U . . .
H11C H 0.292363 0.098203 0.269673 0.035 Uiso 1 1 calc R U . . .
C4 C 0.44164(8) 0.3565(2) 0.33322(11) 0.0268(4) Uani 1 1 d . . . . .
H4A H 0.448040 0.406694 0.377838 0.040 Uiso 1 1 calc R U . . .
H4B H 0.401433 0.341224 0.326001 0.040 Uiso 1 1 calc R U . . .
H4C H 0.456740 0.435151 0.298903 0.040 Uiso 1 1 calc R U . . .

loop_
_atom_site_aniso_label
_atom_site_aniso_U_11
_atom_site_aniso_U_22
_atom_site_aniso_U_33
_atom_site_aniso_U_23
_atom_site_aniso_U_13
_atom_site_aniso_U_12
C18 0.0146(7) 0.0185(7) 0.0175(7) 0.0008(6) 0.0000(5) -0.0008(6)
C23 0.0169(7) 0.0144(6) 0.0150(6) -0.0006(5) 0.0003(6) 0.0006(5)
C17 0.0139(6) 0.0176(6) 0.0176(7) 0.0001(6) -0.0001(6) 0.0002(5)
C9 0.0229(8) 0.0206(7) 0.0168(6) 0.0025(6) -0.0017(6) 0.0014(6)
C22 0.0151(7) 0.0160(6) 0.0163(6) -0.0004(5) 0.0004(5) -0.0007(5)
C8 0.0158(7) 0.0178(6) 0.0174(7) -0.0013(6) -0.0009(6) -0.0009(5)
C10 0.0181(7) 0.0188(7) 0.0230(8) 0.0015(6) -0.0014(6) 0.0042(6)
C16 0.0140(6) 0.0172(6) 0.0183(7) -0.0011(5) 0.0001(5) 0.0003(5)
C13 0.0148(7) 0.0200(7) 0.0162(7) -0.0008(6) -0.0016(6) 0.0006(5)
C20 0.0214(8) 0.0259(8) 0.0168(7) 0.0011(6) 0.0001(6) -0.0047(6)
C6 0.0154(7) 0.0178(6) 0.0166(6) -0.0004(6) -0.0015(5) -0.0012(5)
C5 0.0151(7) 0.0160(6) 0.0191(7) -0.0019(6) -0.0002(5) -0.0011(5)
C24 0.0212(7) 0.0161(6) 0.0224(7) 0.0007(6) 0.0004(6) 0.0034(5)
C15 0.0222(7) 0.0181(6) 0.0199(7) 0.0013(6) -0.0002(6) -0.0018(6)
C2 0.0158(7) 0.0184(7) 0.0176(7) -0.0009(6) -0.0010(6) 0.0005(5)
C1 0.0198(8) 0.0146(6) 0.0214(7) -0.0031(6) -0.0010(6) -0.0013(5)
C14 0.0229(7) 0.0199(7) 0.0171(6) 0.0017(6) -0.0013(6) 0.0010(6)
C19 0.0223(8) 0.0271(8) 0.0219(7) 0.0007(7) 0.0006(6) -0.0093(6)
C21 0.0187(8) 0.0148(6) 0.0226(7) 0.0026(6) -0.0004(6) -0.0007(5)
C7 0.0149(7) 0.0178(6) 0.0181(6) 0.0002(5) -0.0022(6) 0.0006(5)
C3 0.0180(8) 0.0171(7) 0.0188(7) 0.0011(5) 0.0004(6) 0.0008(5)
C12 0.0209(8) 0.0269(8) 0.0222(7) -0.0005(7) -0.0050(6) 0.0089(6)
C11 0.0255(8) 0.0282(8) 0.0165(7) 0.0014(6) -0.0032(6) 0.0046(7)
C4 0.0211(8) 0.0165(7) 0.0429(10) 0.0031(7) 0.0015(8) 0.0030(6)

loop_
_atom_type_symbol
_atom_type_description
_atom_type_scat_dispersion_real
_atom_type_scat_dispersion_imag
_atom_type_scat_source
C C 0.0033 0.0016 'International Tables Vol C Tables 4.2.6.8 and 6.1.1.4'
H H 0.0000 0.0000 'International Tables Vol C Tables 4.2.6.8 and 6.1.1.4'

loop_
_geom_angle_atom_site_label_1
_geom_angle_atom_site_label_2
_geom_angle_atom_site_label_3
_geom_angle
_geom_angle_site_symmetry_1
_geom_angle_site_symmetry_3
_geom_angle_publ_flag
C17 C18 C13 119.58(14) . . ?
C17 C18 C19 120.26(14) . . ?
C13 C18 C19 120.00(14) . . ?
C23 C23 C24 118.91(8) 4_655 . ?
C22 C23 C23 120.09(8) . 4_655 ?
C22 C23 C24 120.95(13) . . ?
C18 C17 C16 119.89(15) . . ?
C18 C17 C20 119.36(14) . . ?
C16 C17 C20 120.64(14) . . ?
C8 C9 H9 119.9 . . ?
C10 C9 H9 119.9 . . ?
C10 C9 C8 120.23(15) . . ?
C23 C22 C16 125.06(13) . . ?
C21 C22 C23 117.76(14) . . ?
C21 C22 C16 114.63(13) . . ?
C9 C8 C13 113.49(14) . . ?
C9 C8 C7 117.88(15) . . ?
C7 C8 C13 124.62(14) . . ?
C9 C10 H10 119.8 . . ?
C9 C10 C5 120.42(15) . . ?
C5 C10 H10 119.8 . . ?
C17 C16 C22 122.89(14) . . ?
C15 C16 C17 117.71(14) . . ?
C15 C16 C22 115.76(14) . . ?
C18 C13 C8 123.39(14) . . ?
C14 C13 C18 117.85(15) . . ?
C14 C13 C8 114.42(14) . . ?
C17 C20 H20A 109.5 . . ?
C17 C20 H20B 109.5 . . ?
C17 C20 H20C 109.5 . . ?
H20A C20 H20B 109.5 . . ?
H20A C20 H20C 109.5 . . ?
H20B C20 H20C 109.5 . . ?
C5 C6 C7 119.84(14) . . ?
C5 C6 C11 120.19(15) . . ?
C7 C6 C11 119.84(14) . . ?
C10 C5 C6 117.69(15) . . ?
C10 C5 C2 112.91(14) . . ?
C6 C5 C2 126.29(14) . . ?
C23 C24 H24A 109.5 . . ?
C23 C24 H24B 109.5 . . ?
C23 C24 H24C 109.5 . . ?
H24A C24 H24B 109.5 . . ?
H24A C24 H24C 109.5 . . ?
H24B C24 H24C 109.5 . . ?
C16 C15 H15 119.7 . . ?
C14 C15 C16 120.53(15) . . ?
C14 C15 H15 119.7 . . ?
C1 C2 C5 120.95(14) . . ?
C1 C2 C3 117.85(14) . . ?
C3 C2 C5 117.32(13) . . ?
C2 C1 H1 119.6 . . ?
C1 C1 C2 120.86(9) 4_655 . ?
C1 C1 H1 119.6 4_655 . ?
C13 C14 H14 119.7 . . ?
C15 C14 C13 120.59(16) . . ?
C15 C14 H14 119.7 . . ?
C18 C19 H19A 109.5 . . ?
C18 C19 H19B 109.5 . . ?
C18 C19 H19C 109.5 . . ?
H19A C19 H19B 109.5 . . ?
H19A C19 H19C 109.5 . . ?
H19B C19 H19C 109.5 . . ?
C22 C21 H21 119.5 . . ?
C21 C21 C22 121.09(9) 4_655 . ?
C21 C21 H21 119.5 4_655 . ?
C8 C7 C6 119.49(14) . . ?
C8 C7 C12 120.23(15) . . ?
C6 C7 C12 120.10(14) . . ?
C2 C3 C4 121.83(15) . . ?
C3 C3 C2 120.24(9) 4_655 . ?
C3 C3 C4 117.19(9) 4_655 . ?
C7 C12 H12A 109.5 . . ?
C7 C12 H12B 109.5 . . ?
C7 C12 H12C 109.5 . . ?
H12A C12 H12B 109.5 . . ?
H12A C12 H12C 109.5 . . ?
H12B C12 H12C 109.5 . . ?
C6 C11 H11A 109.5 . . ?
C6 C11 H11B 109.5 . . ?
C6 C11 H11C 109.5 . . ?
H11A C11 H11B 109.5 . . ?
H11A C11 H11C 109.5 . . ?
H11B C11 H11C 109.5 . . ?
C3 C4 H4A 109.5 . . ?
C3 C4 H4B 109.5 . . ?
C3 C4 H4C 109.5 . . ?
H4A C4 H4B 109.5 . . ?
H4A C4 H4C 109.5 . . ?
H4B C4 H4C 109.5 . . ?

loop_
_geom_bond_atom_site_label_1
_geom_bond_atom_site_label_2
_geom_bond_distance
_geom_bond_site_symmetry_2
_geom_bond_publ_flag
C18 C17 1.407(2) . ?
C18 C13 1.410(2) . ?
C18 C19 1.509(2) . ?
C23 C23 1.414(3) 4_655 ?
C23 C22 1.4103(19) . ?
C23 C24 1.512(2) . ?
C17 C16 1.413(2) . ?
C17 C20 1.511(2) . ?
C9 H9 0.9500 . ?
C9 C8 1.403(2) . ?
C9 C10 1.387(2) . ?
C22 C16 1.496(2) . ?
C22 C21 1.403(2) . ?
C8 C13 1.497(2) . ?
C8 C7 1.406(2) . ?
C10 H10 0.9500 . ?
C10 C5 1.399(2) . ?
C16 C15 1.403(2) . ?
C13 C14 1.404(2) . ?
C20 H20A 0.9800 . ?
C20 H20B 0.9800 . ?
C20 H20C 0.9800 . ?
C6 C5 1.405(2) . ?
C6 C7 1.410(2) . ?
C6 C11 1.507(2) . ?
C5 C2 1.497(2) . ?
C24 H24A 0.9800 . ?
C24 H24B 0.9800 . ?
C24 H24C 0.9800 . ?
C15 H15 0.9500 . ?
C15 C14 1.380(2) . ?
C2 C1 1.403(2) . ?
C2 C3 1.416(2) . ?
C1 C1 1.393(3) 4_655 ?
C1 H1 0.9500 . ?
C14 H14 0.9500 . ?
C19 H19A 0.9800 . ?
C19 H19B 0.9800 . ?
C19 H19C 0.9800 . ?
C21 C21 1.379(3) 4_655 ?
C21 H21 0.9500 . ?
C7 C12 1.508(2) . ?
C3 C3 1.405(3) 4_655 ?
C3 C4 1.519(2) . ?
C12 H12A 0.9800 . ?
C12 H12B 0.9800 . ?
C12 H12C 0.9800 . ?
C11 H11A 0.9800 . ?
C11 H11B 0.9800 . ?
C11 H11C 0.9800 . ?
C4 H4A 0.9800 . ?
C4 H4B 0.9800 . ?
C4 H4C 0.9800 . ?

loop_
_geom_torsion_atom_site_label_1
_geom_torsion_atom_site_label_2
_geom_torsion_atom_site_label_3
_geom_torsion_atom_site_label_4
_geom_torsion
_geom_torsion_site_symmetry_1
_geom_torsion_site_symmetry_2
_geom_torsion_site_symmetry_3
_geom_torsion_site_symmetry_4
_geom_torsion_publ_flag
C18 C17 C16 C22 -141.98(15) . . . . ?
C18 C17 C16 C15 15.6(2) . . . . ?
C18 C13 C14 C15 16.3(2) . . . . ?
C23 C23 C22 C16 -149.19(11) 4_655 . . . ?
C23 C23 C22 C21 11.67(18) 4_655 . . . ?
C23 C22 C16 C17 -157.11(16) . . . . ?
C23 C22 C16 C15 44.9(2) . . . . ?
C23 C22 C21 C21 -11.79(18) . . . 4_655 ?
C17 C18 C13 C8 139.39(16) . . . . ?
C17 C18 C13 C14 -15.9(2) . . . . ?
C17 C16 C15 C14 -15.4(2) . . . . ?
C9 C8 C13 C18 -46.5(2) . . . . ?
C9 C8 C13 C14 109.56(17) . . . . ?
C9 C8 C7 C6 -15.8(2) . . . . ?
C9 C8 C7 C12 169.13(16) . . . . ?
C9 C10 C5 C6 -16.5(2) . . . . ?
C9 C10 C5 C2 144.82(16) . . . . ?
C22 C16 C15 C14 143.71(16) . . . . ?
C8 C9 C10 C5 -1.1(3) . . . . ?
C8 C13 C14 C15 -141.16(16) . . . . ?
C10 C9 C8 C13 -141.21(16) . . . . ?
C10 C9 C8 C7 17.4(2) . . . . ?
C10 C5 C2 C1 56.8(2) . . . . ?
C10 C5 C2 C3 -100.57(17) . . . . ?
C16 C22 C21 C21 151.03(9) . . . 4_655 ?
C16 C15 C14 C13 -0.5(3) . . . . ?
C13 C18 C17 C16 0.0(2) . . . . ?
C13 C18 C17 C20 -176.09(15) . . . . ?
C13 C8 C7 C6 140.19(16) . . . . ?
C13 C8 C7 C12 -34.9(2) . . . . ?
C20 C17 C16 C22 34.1(2) . . . . ?
C20 C17 C16 C15 -168.36(15) . . . . ?
C6 C5 C2 C1 -143.83(17) . . . . ?
C6 C5 C2 C3 58.8(2) . . . . ?
C5 C6 C7 C8 -1.8(2) . . . . ?
C5 C6 C7 C12 173.32(15) . . . . ?
C5 C2 C1 C1 -145.52(11) . . . 4_655 ?
C5 C2 C3 C3 146.43(10) . . . 4_655 ?
C5 C2 C3 C4 -23.4(2) . . . . ?
C24 C23 C22 C16 28.1(2) . . . . ?
C24 C23 C22 C21 -171.07(14) . . . . ?
C1 C2 C3 C3 -11.63(17) . . . 4_655 ?
C1 C2 C3 C4 178.51(17) . . . . ?
C19 C18 C17 C16 175.40(15) . . . . ?
C19 C18 C17 C20 -0.7(2) . . . . ?
C19 C18 C13 C8 -36.0(2) . . . . ?
C19 C18 C13 C14 168.75(15) . . . . ?
C21 C22 C16 C17 41.5(2) . . . . ?
C21 C22 C16 C15 -116.45(17) . . . . ?
C7 C8 C13 C18 156.65(16) . . . . ?
C7 C8 C13 C14 -47.3(2) . . . . ?
C7 C6 C5 C10 17.9(2) . . . . ?
C7 C6 C5 C2 -140.67(16) . . . . ?
C3 C2 C1 C1 11.70(17) . . . 4_655 ?
C11 C6 C5 C10 -166.40(15) . . . . ?
C11 C6 C5 C2 35.1(2) . . . . ?
C11 C6 C7 C8 -177.53(15) . . . . ?
C11 C6 C7 C12 -2.4(2) . . . . ?
